data_1507077
loop_
_publ_author_name
'He, Ling'
'Chan, Philip Wai Hong'
'Tsui, Wai-Man'
'Yu, Wing-Yiu'
'Che, Chi-Ming'

_publ_section_title
;
 Ruthenium(II) porphyrin-catalyzed amidation of aromatic heterocycles.
;
_journal_issue 14
_journal_name_full 'Organic letters'
_journal_page_first 2405
_journal_page_last 2408
_journal_paper_doi 10.1021/ol049232j
_journal_volume 6
_journal_year 2004
_chemical_formula_moiety 'C18 H17 N O5 S2'
_chemical_formula_sum 'C18 H17 N O5 S2'
_chemical_formula_weight 391.45
_chemical_name_systematic
;
 ?
;
_space_group_IT_number 2
_symmetry_cell_setting triclinic
_symmetry_space_group_name_Hall '-P 1'
_symmetry_space_group_name_H-M 'P -1'
_atom_sites_solution_hydrogens geom
_atom_sites_solution_primary direct
_atom_sites_solution_secondary difmap
_audit_creation_method SHELXL-97
_cell_angle_alpha 76.41(3)
_cell_angle_beta 86.49(3)
_cell_angle_gamma 80.15(3)
_cell_formula_units_Z 2
_cell_length_a 9.0580(18)
_cell_length_b 9.751(2)
_cell_length_c 10.809(2)
_cell_measurement_reflns_used 0
_cell_measurement_temperature 253(2)
_cell_measurement_theta_max 0
_cell_measurement_theta_min 0
_cell_volume 914.1(3)
_computing_cell_refinement Scalepack
_computing_data_collection Marcontrol
_computing_data_reduction Denzo
_computing_molecular_graphics 'Ortep-3 for Windows (Farrugia, 1997)'
_computing_publication_material 'WinGX publication routines (Farrugia, 1999)'
_computing_structure_refinement 'SHELXL-97 (Sheldrick, 1997)'
_computing_structure_solution 'SHELXS-97 (Sheldrick, 1997)'
_diffrn_ambient_temperature 253(2)
_diffrn_measured_fraction_theta_full 0.846
_diffrn_measured_fraction_theta_max 0.846
_diffrn_measurement_device_type 'marresearch IPDS mar300'
_diffrn_measurement_method Oscillation
_diffrn_radiation_monochromator graphite
_diffrn_radiation_source 'fine-focus sealed tube'
_diffrn_radiation_type MoK\a
_diffrn_radiation_wavelength 0.71073
_diffrn_reflns_av_R_equivalents 0.0259
_diffrn_reflns_av_sigmaI/netI 0.0528
_diffrn_reflns_limit_h_max 10
_diffrn_reflns_limit_h_min -10
_diffrn_reflns_limit_k_max 10
_diffrn_reflns_limit_k_min -10
_diffrn_reflns_limit_l_max 12
_diffrn_reflns_limit_l_min -13
_diffrn_reflns_number 4719
_diffrn_reflns_theta_full 25.35
_diffrn_reflns_theta_max 25.35
_diffrn_reflns_theta_min 1.94
_exptl_absorpt_coefficient_mu 0.320
_exptl_absorpt_correction_type none
_exptl_crystal_colour colorless
_exptl_crystal_density_diffrn 1.422
_exptl_crystal_density_method 'not measured'
_exptl_crystal_description prism
_exptl_crystal_F_000 408
_exptl_crystal_size_max 0.40
_exptl_crystal_size_mid 0.30
_exptl_crystal_size_min 0.25
_refine_diff_density_max 0.253
_refine_diff_density_min -0.319
_refine_diff_density_rms 0.054
_refine_ls_extinction_method none
_refine_ls_goodness_of_fit_ref 1.082
_refine_ls_hydrogen_treatment mixed
_refine_ls_matrix_type full
_refine_ls_number_parameters 237
_refine_ls_number_reflns 2834
_refine_ls_number_restraints 0
_refine_ls_restrained_S_all 1.082
_refine_ls_R_factor_all 0.0554
_refine_ls_R_factor_gt 0.0477
_refine_ls_shift/su_max 0.000
_refine_ls_shift/su_mean 0.000
_refine_ls_structure_factor_coef Fsqd
_refine_ls_weighting_details 'calc w=1/[\s^2^(Fo^2^)+(0.1051P)^2^+0.0000P] where P=(Fo^2^+2Fc^2^)/3'
_refine_ls_weighting_scheme calc
_refine_ls_wR_factor_gt 0.1450
_refine_ls_wR_factor_ref 0.1496
_reflns_number_gt 2312
_reflns_number_total 2834
_reflns_threshold_expression >2sigma(I)
_cod_data_source_file ol049232jsi20040427_125821.cif
_cod_data_source_block mar1020
_cod_database_code 1507077

loop_
_symmetry_equiv_pos_as_xyz
'x, y, z'
'-x, -y, -z'

loop_
_atom_site_label
_atom_site_type_symbol
_atom_site_fract_x
_atom_site_fract_y
_atom_site_fract_z
_atom_site_U_iso_or_equiv
_atom_site_adp_type
_atom_site_occupancy
_atom_site_symmetry_multiplicity
_atom_site_calc_flag
_atom_site_refinement_flags
S1 S 0.25331(7) 0.84192(7) 0.81093(6) 0.0452(2) Uani 1 1 d .
S2 S 0.18685(7) 1.14866(7) 0.67643(6) 0.0460(2) Uani 1 1 d .
O1 O 0.39010(19) 0.8898(2) 0.82364(18) 0.0583(5) Uani 1 1 d .
O2 O 0.1802(2) 0.7679(2) 0.91959(17) 0.0580(5) Uani 1 1 d .
O3 O 0.3188(2) 1.1186(2) 0.60306(17) 0.0600(5) Uani 1 1 d .
O4 O 0.0550(2) 1.23186(19) 0.61606(18) 0.0607(5) Uani 1 1 d .
O5 O -0.1038(2) 1.0130(2) 0.8580(2) 0.0705(6) Uani 1 1 d .
N1 N 0.1310(2) 0.9904(2) 0.74971(19) 0.0450(5) Uani 1 1 d .
C1 C -0.0226(3) 0.9822(3) 0.7565(2) 0.0463(6) Uani 1 1 d .
C2 C -0.1059(3) 0.9515(3) 0.6723(3) 0.0635(8) Uani 1 1 d .
H2 H -0.0761 0.9287 0.5946 0.076 Uiso 1 1 calc R
C3 C -0.2541(4) 0.9620(4) 0.7310(5) 0.1012(15) Uani 1 1 d .
H3 H -0.3399 0.9452 0.6979 0.121 Uiso 1 1 calc R
C4 C -0.2466(4) 0.9988(4) 0.8373(5) 0.0906(13) Uani 1 1 d .
H4 H -0.3278 1.0137 0.8923 0.109 Uiso 1 1 calc R
C5 C 0.2702(3) 0.7438(3) 0.6925(2) 0.0445(6) Uani 1 1 d .
C6 C 0.1748(3) 0.6468(3) 0.6956(3) 0.0540(7) Uani 1 1 d .
H6 H 0.1065 0.6287 0.7630 0.065 Uiso 1 1 calc R
C7 C 0.1818(3) 0.5775(3) 0.5986(3) 0.0596(7) Uani 1 1 d .
H7 H 0.1189 0.5108 0.6012 0.072 Uiso 1 1 calc R
C8 C 0.2806(3) 0.6048(3) 0.4969(3) 0.0596(7) Uani 1 1 d .
C9 C 0.3783(3) 0.6996(4) 0.4979(3) 0.0663(8) Uani 1 1 d .
H9 H 0.4484 0.7159 0.4318 0.080 Uiso 1 1 calc R
C10 C 0.3736(3) 0.7695(3) 0.5937(3) 0.0579(7) Uani 1 1 d .
H10 H 0.4390 0.8336 0.5927 0.069 Uiso 1 1 calc R
C11 C 0.2808(4) 0.5337(4) 0.3861(3) 0.0880(11) Uani 1 1 d .
H11A H 0.2422 0.4455 0.4146 0.132 Uiso 1 1 calc R
H11B H 0.3813 0.5147 0.3536 0.132 Uiso 1 1 calc R
H11C H 0.2188 0.5960 0.3201 0.132 Uiso 1 1 calc R
C12 C 0.2281(3) 1.2213(3) 0.8011(2) 0.0441(6) Uani 1 1 d .
C13 C 0.1106(3) 1.2747(3) 0.8751(3) 0.0529(7) Uani 1 1 d .
H13 H 0.0119 1.2694 0.8601 0.063 Uiso 1 1 calc R
C14 C 0.1435(3) 1.3355(3) 0.9707(3) 0.0591(7) Uani 1 1 d .
H14 H 0.0658 1.3701 1.0212 0.071 Uiso 1 1 calc R
C15 C 0.2895(3) 1.3464(3) 0.9938(3) 0.0554(7) Uani 1 1 d .
C16 C 0.4042(3) 1.2928(3) 0.9197(3) 0.0568(7) Uani 1 1 d .
H16 H 0.5025 1.2997 0.9341 0.068 Uiso 1 1 calc R
C17 C 0.3746(3) 1.2282(3) 0.8232(2) 0.0503(6) Uani 1 1 d .
H17 H 0.4526 1.1905 0.7747 0.060 Uiso 1 1 calc R
C18 C 0.3209(4) 1.4124(4) 1.1001(3) 0.0786(10) Uani 1 1 d .
H18A H 0.4272 1.4021 1.1093 0.118 Uiso 1 1 calc R
H18B H 0.2768 1.3651 1.1781 0.118 Uiso 1 1 calc R
H18C H 0.2786 1.5121 1.0808 0.118 Uiso 1 1 calc R

loop_
_atom_site_aniso_label
_atom_site_aniso_U_11
_atom_site_aniso_U_22
_atom_site_aniso_U_33
_atom_site_aniso_U_23
_atom_site_aniso_U_13
_atom_site_aniso_U_12
S1 0.0403(4) 0.0501(4) 0.0447(4) -0.0125(3) -0.0058(3) -0.0024(3)
S2 0.0477(4) 0.0493(4) 0.0431(4) -0.0113(3) -0.0042(3) -0.0112(3)
O1 0.0418(10) 0.0672(13) 0.0700(13) -0.0229(10) -0.0158(9) -0.0052(8)
O2 0.0632(12) 0.0624(12) 0.0426(10) -0.0073(8) 0.0038(8) -0.0024(9)
O3 0.0617(12) 0.0758(14) 0.0498(11) -0.0228(9) 0.0115(9) -0.0239(10)
O4 0.0641(12) 0.0536(11) 0.0609(12) -0.0028(9) -0.0249(9) -0.0063(8)
O5 0.0585(13) 0.0744(14) 0.0717(14) -0.0134(10) 0.0061(10) 0.0014(10)
N1 0.0364(11) 0.0453(12) 0.0545(12) -0.0128(9) -0.0055(9) -0.0064(8)
C1 0.0384(13) 0.0465(14) 0.0538(15) -0.0118(11) -0.0002(11) -0.0062(10)
C2 0.0648(19) 0.0595(18) 0.0685(19) -0.0150(14) -0.0278(15) -0.0066(13)
C3 0.051(2) 0.074(2) 0.168(5) 0.014(3) -0.049(2) -0.0238(16)
C4 0.0400(18) 0.090(3) 0.117(3) 0.015(2) 0.0071(19) -0.0006(16)
C5 0.0407(13) 0.0458(14) 0.0448(14) -0.0087(10) -0.0005(10) -0.0032(10)
C6 0.0583(16) 0.0537(17) 0.0496(15) -0.0089(12) 0.0025(12) -0.0138(12)
C7 0.0671(18) 0.0504(16) 0.0653(18) -0.0183(13) -0.0073(14) -0.0111(13)
C8 0.0632(17) 0.0580(18) 0.0537(16) -0.0178(13) -0.0119(13) 0.0115(14)
C9 0.0662(19) 0.075(2) 0.0582(18) -0.0223(14) 0.0156(14) -0.0098(15)
C10 0.0530(16) 0.0650(18) 0.0585(17) -0.0187(13) 0.0112(13) -0.0153(13)
C11 0.107(3) 0.090(3) 0.074(2) -0.0459(19) -0.018(2) 0.009(2)
C12 0.0478(14) 0.0431(15) 0.0449(14) -0.0128(10) -0.0019(11) -0.0127(10)
C13 0.0463(14) 0.0540(17) 0.0617(17) -0.0196(12) 0.0037(12) -0.0100(11)
C14 0.0679(19) 0.0518(17) 0.0581(17) -0.0189(13) 0.0105(14) -0.0064(13)
C15 0.082(2) 0.0382(15) 0.0481(15) -0.0124(11) -0.0058(14) -0.0110(12)
C16 0.0581(17) 0.0593(17) 0.0578(16) -0.0147(13) -0.0115(13) -0.0173(13)
C17 0.0459(14) 0.0575(16) 0.0492(15) -0.0148(11) -0.0001(11) -0.0095(11)
C18 0.114(3) 0.067(2) 0.064(2) -0.0285(16) -0.0157(18) -0.0142(18)

loop_
_atom_type_symbol
_atom_type_description
_atom_type_scat_dispersion_real
_atom_type_scat_dispersion_imag
_atom_type_scat_source
S S 0.1246 0.1234 'International Tables Vol C Tables 4.2.6.8 and 6.1.1.4'
O O 0.0106 0.0060 'International Tables Vol C Tables 4.2.6.8 and 6.1.1.4'
N N 0.0061 0.0033 'International Tables Vol C Tables 4.2.6.8 and 6.1.1.4'
C C 0.0033 0.0016 'International Tables Vol C Tables 4.2.6.8 and 6.1.1.4'
H H 0.0000 0.0000 'International Tables Vol C Tables 4.2.6.8 and 6.1.1.4'

loop_
_geom_angle_atom_site_label_1
_geom_angle_atom_site_label_2
_geom_angle_atom_site_label_3
_geom_angle
O2 S1 O1 120.19(12)
O2 S1 N1 105.91(11)
O1 S1 N1 105.83(11)
O2 S1 C5 109.00(12)
O1 S1 C5 110.91(12)
N1 S1 C5 103.54(11)
O3 S2 O4 120.24(12)
O3 S2 N1 108.16(11)
O4 S2 N1 103.58(11)
O3 S2 C12 109.98(12)
O4 S2 C12 108.96(12)
N1 S2 C12 104.67(11)
C1 O5 C4 105.4(3)
C1 N1 S1 118.67(16)
C1 N1 S2 118.63(16)
S1 N1 S2 122.68(12)
C2 C1 O5 112.5(2)
C2 C1 N1 128.9(3)
O5 C1 N1 118.6(2)
C1 C2 C3 103.1(3)
C4 C3 C2 108.2(3)
C3 C4 O5 110.8(3)
C6 C5 C10 120.6(2)
C6 C5 S1 119.48(19)
C10 C5 S1 119.8(2)
C7 C6 C5 119.3(2)
C6 C7 C8 121.1(3)
C7 C8 C9 118.5(2)
C7 C8 C11 120.5(3)
C9 C8 C11 121.0(3)
C10 C9 C8 121.4(3)
C9 C10 C5 119.1(3)
C17 C12 C13 121.0(2)
C17 C12 S2 119.98(19)
C13 C12 S2 119.0(2)
C14 C13 C12 118.7(3)
C13 C14 C15 121.7(2)
C16 C15 C14 118.8(2)
C16 C15 C18 121.2(3)
C14 C15 C18 120.0(3)
C15 C16 C17 120.9(3)
C12 C17 C16 118.9(2)

loop_
_geom_bond_atom_site_label_1
_geom_bond_atom_site_label_2
_geom_bond_distance
S1 O2 1.417(2)
S1 O1 1.4214(19)
S1 N1 1.689(2)
S1 C5 1.754(2)
S2 O3 1.4201(19)
S2 O4 1.423(2)
S2 N1 1.706(2)
S2 C12 1.749(2)
O5 C1 1.347(3)
O5 C4 1.362(4)
N1 C1 1.404(3)
C1 C2 1.334(4)
C2 C3 1.447(5)
C3 C4 1.290(6)
C5 C6 1.380(3)
C5 C10 1.383(3)
C6 C7 1.368(4)
C7 C8 1.380(4)
C8 C9 1.386(4)
C8 C11 1.518(4)
C9 C10 1.362(4)
C12 C17 1.378(3)
C12 C13 1.394(3)
C13 C14 1.376(4)
C14 C15 1.387(4)
C15 C16 1.379(4)
C15 C18 1.506(4)
C16 C17 1.399(4)

loop_
_cod_related_entry_id
_cod_related_entry_database
_cod_related_entry_code
1 ChemSpider 21157325
